data_4341326
loop_
_publ_author_name
'Rausch, Janek'
'Lorenz, Volker'
'Hrib, Cristian G.'
'Frettl\"oh, Vanessa'
'Adlung, Matthias'
'Wickleder, Claudia'
'Hilfert, Liane'
'Jones, Peter G.'
'Edelmann, Frank T.'

_publ_section_title
;
 Heterometallic europium disiloxanediolates: synthesis, structural
 diversity, and photoluminescence properties.
;
_journal_issue 21
_journal_name_full 'Inorganic chemistry'
_journal_page_first 11662
_journal_page_last 11674
_journal_paper_doi 10.1021/ic501837x
_journal_volume 53
_journal_year 2014
_chemical_formula_sum 'C72 H88 Cl Eu Li2 O12 Si4'
_chemical_formula_weight 1459.07
_chemical_name_systematic
; 
 ? 
;
_space_group_IT_number 7
_symmetry_cell_setting monoclinic
_symmetry_space_group_name_Hall 'P -2yac'
_symmetry_space_group_name_H-M 'P 1 n 1'
_atom_sites_solution_hydrogens geom
_atom_sites_solution_primary direct
_atom_sites_solution_secondary difmap
_audit_creation_method SHELXL-97
_cell_angle_alpha 90.00
_cell_angle_beta 101.91(3)
_cell_angle_gamma 90.00
_cell_formula_units_Z 2
_cell_length_a 10.768(2)
_cell_length_b 16.011(3)
_cell_length_c 21.244(4)
_cell_measurement_reflns_used 65905
_cell_measurement_temperature 133(2)
_cell_measurement_theta_max 29.57
_cell_measurement_theta_min 1.96
_cell_volume 3583.8(12)
_computing_cell_refinement 'STOE X-AREA'
_computing_data_collection 'STOE X-AREA'
_computing_data_reduction 'STOE X-RED'
_computing_molecular_graphics 'Bruker SHELXTL'
_computing_publication_material 'Bruker SHELXTL'
_computing_structure_refinement 'SHELXL-97 (Sheldrick, 1997)'
_computing_structure_solution 'SHELXS-97 (Sheldrick, 1990)'
_diffrn_ambient_temperature 133(2)
_diffrn_detector_area_resol_mean 6.67
_diffrn_measured_fraction_theta_full 0.999
_diffrn_measured_fraction_theta_max 0.999
_diffrn_measurement_device_type 'STOE IPDS 2T'
_diffrn_measurement_method 'rotation method'
_diffrn_radiation_monochromator 'plane graphite'
_diffrn_radiation_source 'fine-focus sealed tube'
_diffrn_radiation_type 'Mo K\a'
_diffrn_radiation_wavelength 0.71073
_diffrn_reflns_av_R_equivalents 0.0702
_diffrn_reflns_av_sigmaI/netI 0.0542
_diffrn_reflns_limit_h_max 14
_diffrn_reflns_limit_h_min -14
_diffrn_reflns_limit_k_max 21
_diffrn_reflns_limit_k_min -21
_diffrn_reflns_limit_l_max 28
_diffrn_reflns_limit_l_min -25
_diffrn_reflns_number 36512
_diffrn_reflns_theta_full 28.00
_diffrn_reflns_theta_max 28.28
_diffrn_reflns_theta_min 1.96
_exptl_absorpt_coefficient_mu 1.033
_exptl_absorpt_correction_type none
_exptl_crystal_colour colourless
_exptl_crystal_density_diffrn 1.285
_exptl_crystal_density_method 'not measured'
_exptl_crystal_description prism
_exptl_crystal_F_000 1436
_exptl_crystal_size_max 0.32
_exptl_crystal_size_mid 0.24
_exptl_crystal_size_min 0.11
_refine_diff_density_max 2.127
_refine_diff_density_min -2.639
_refine_diff_density_rms 0.110
_refine_ls_abs_structure_details 'Flack H D (1983), Acta Cryst. A39, 876-881'
_refine_ls_abs_structure_Flack 0.006(10)
_refine_ls_extinction_coef 0.0049(4)
_refine_ls_extinction_expression Fc^*^=kFc[1+0.001xFc^2^\l^3^/sin(2\q)]^-1/4^
_refine_ls_extinction_method SHELXL
_refine_ls_goodness_of_fit_ref 1.043
_refine_ls_hydrogen_treatment constr
_refine_ls_matrix_type full
_refine_ls_number_parameters 780
_refine_ls_number_reflns 14935
_refine_ls_number_restraints 2
_refine_ls_restrained_S_all 1.043
_refine_ls_R_factor_all 0.0619
_refine_ls_R_factor_gt 0.0511
_refine_ls_shift/su_max 0.001
_refine_ls_shift/su_mean 0.000
_refine_ls_structure_factor_coef Fsqd
_refine_ls_weighting_details 'calc w=1/[\s^2^(Fo^2^)+(0.0866P)^2^+0.2363P] where P=(Fo^2^+2Fc^2^)/3'
_refine_ls_weighting_scheme calc
_refine_ls_wR_factor_gt 0.1325
_refine_ls_wR_factor_ref 0.1390
_reflns_number_gt 12468
_reflns_number_total 14935
_reflns_threshold_expression >2sigma(I)
_cod_data_source_file ic501837x_si_002.cif
_cod_data_source_block ip127
_cod_depositor_comments
;
The following automatic conversions were performed:

'_symmetry_cell_setting' value 'Monoclinic' changed to 'monoclinic'
according to
/home/saulius/struct/COD-crude-data--automatic-downloads/rss-feeds/ACS/lib/dictionaries/cif_core.dic
dictionary named 'cif_core.dic' version 2.4.2 from 2011-04-26.

Automatic conversion script
Id: cif_fix_values 2827 2014-09-09 07:05:25Z andrius 

 Adding full bibliography for 4341323--4341328.cif.
;
_cod_original_cell_volume 3584.0(12)
_cod_original_sg_symbol_H-M Pn
_cod_database_code 4341326

loop_
_symmetry_equiv_pos_as_xyz
'x, y, z'
'x+1/2, -y, z+1/2'

loop_
_atom_site_label
_atom_site_type_symbol
_atom_site_fract_x
_atom_site_fract_y
_atom_site_fract_z
_atom_site_U_iso_or_equiv
_atom_site_adp_type
_atom_site_occupancy
_atom_site_symmetry_multiplicity
_atom_site_calc_flag
_atom_site_refinement_flags
Eu Eu 0.74856(3) 0.753502(15) 0.74680(3) 0.02663(8) Uani 1 1 d .
Cl Cl 0.98841(14) 0.75656(10) 0.73788(11) 0.0469(4) Uani 1 1 d .
Si1 Si 0.73590(13) 0.94656(9) 0.82624(8) 0.0276(3) Uani 1 1 d .
Si2 Si 0.57213(13) 0.93652(9) 0.69034(8) 0.0279(3) Uani 1 1 d .
Si3 Si 0.74279(13) 0.57428(10) 0.84445(8) 0.0281(3) Uani 1 1 d .
Si4 Si 0.57763(13) 0.56201(9) 0.70951(8) 0.0276(3) Uani 1 1 d .
Li1 Li 0.7303(10) 0.7642(8) 0.8917(6) 0.033(2) Uani 1 1 d .
Li2 Li 0.5523(9) 0.7428(5) 0.6310(6) 0.031(2) Uiso 1 1 d .
O1 O 0.7567(3) 0.8481(2) 0.8256(2) 0.0290(8) Uani 1 1 d .
O2 O 0.6494(4) 0.9776(2) 0.7572(2) 0.0330(8) Uani 1 1 d .
O3 O 0.5981(3) 0.8378(2) 0.6875(2) 0.0312(8) Uani 1 1 d .
O4 O 0.7608(4) 0.6724(2) 0.8347(2) 0.0311(8) Uani 1 1 d .
O5 O 0.6574(4) 0.5317(2) 0.7798(2) 0.0304(8) Uani 1 1 d .
O6 O 0.6017(4) 0.6589(3) 0.6969(2) 0.0319(8) Uani 1 1 d .
O7 O 0.8425(5) 0.7688(3) 0.9748(3) 0.0500(12) Uani 1 1 d .
O8 O 0.5501(5) 0.7676(3) 0.8959(3) 0.0446(11) Uani 1 1 d .
O9 O 0.4091(5) 0.7366(3) 0.5612(3) 0.0478(12) Uani 1 1 d .
O10 O 0.7386(5) 0.7404(3) 0.6144(3) 0.0410(13) Uani 1 1 d .
C11 C 0.6535(5) 0.9814(3) 0.8913(3) 0.0309(12) Uani 1 1 d .
C12 C 0.7173(5) 0.9725(4) 0.9556(3) 0.0338(12) Uani 1 1 d .
H12 H 0.7997 0.9485 0.9648 0.041 Uiso 1 1 calc R
C13 C 0.6622(6) 0.9982(4) 1.0063(3) 0.0388(13) Uani 1 1 d .
H13 H 0.7070 0.9920 1.0495 0.047 Uiso 1 1 calc R
C14 C 0.5429(6) 1.0323(5) 0.9933(3) 0.0448(15) Uani 1 1 d .
H14 H 0.5052 1.0499 1.0278 0.054 Uiso 1 1 calc R
C15 C 0.4772(7) 1.0414(6) 0.9308(4) 0.060(2) Uani 1 1 d .
H15 H 0.3945 1.0649 0.9220 0.071 Uiso 1 1 calc R
C16 C 0.5341(6) 1.0155(5) 0.8805(4) 0.0469(16) Uani 1 1 d .
H16 H 0.4884 1.0218 0.8375 0.056 Uiso 1 1 calc R
C21 C 0.8900(5) 1.0038(4) 0.8396(3) 0.0307(12) Uani 1 1 d .
C22 C 0.8990(6) 1.0858(4) 0.8637(4) 0.0433(15) Uani 1 1 d .
H22 H 0.8252 1.1120 0.8724 0.052 Uiso 1 1 calc R
C23 C 1.0117(6) 1.1291(4) 0.8749(4) 0.0522(19) Uani 1 1 d .
H23 H 1.0148 1.1841 0.8919 0.063 Uiso 1 1 calc R
C24 C 1.1198(6) 1.0939(5) 0.8618(4) 0.0498(18) Uani 1 1 d .
H24 H 1.1970 1.1245 0.8693 0.060 Uiso 1 1 calc R
C25 C 1.1153(6) 1.0125(5) 0.8372(4) 0.0438(16) Uani 1 1 d .
H25 H 1.1892 0.9874 0.8277 0.053 Uiso 1 1 calc R
C26 C 1.0015(6) 0.9689(4) 0.8271(3) 0.0382(13) Uani 1 1 d .
H26 H 0.9993 0.9134 0.8110 0.046 Uiso 1 1 calc R
C31 C 0.3997(5) 0.9601(4) 0.6835(3) 0.0333(12) Uani 1 1 d .
C32 C 0.3108(6) 0.8969(5) 0.6831(3) 0.0445(15) Uani 1 1 d .
H32 H 0.3366 0.8401 0.6843 0.053 Uiso 1 1 calc R
C33 C 0.1832(6) 0.9170(6) 0.6807(4) 0.056(2) Uani 1 1 d .
H33 H 0.1229 0.8736 0.6803 0.067 Uiso 1 1 calc R
C34 C 0.1448(7) 0.9988(6) 0.6790(4) 0.055(2) Uani 1 1 d .
H34 H 0.0581 1.0120 0.6772 0.066 Uiso 1 1 calc R
C35 C 0.2318(6) 1.0615(5) 0.6800(4) 0.0514(18) Uani 1 1 d .
H35 H 0.2053 1.1181 0.6786 0.062 Uiso 1 1 calc R
C36 C 0.3580(6) 1.0424(4) 0.6829(4) 0.0417(14) Uani 1 1 d .
H36 H 0.4176 1.0865 0.6845 0.050 Uiso 1 1 calc R
C41 C 0.6288(5) 0.9903(4) 0.6231(3) 0.0283(11) Uani 1 1 d .
C42 C 0.7529(5) 1.0187(4) 0.6295(3) 0.0370(13) Uani 1 1 d .
H42 H 0.8060 1.0208 0.6712 0.044 Uiso 1 1 calc R
C43 C 0.8016(6) 1.0441(5) 0.5770(4) 0.0467(16) Uani 1 1 d .
H43 H 0.8875 1.0614 0.5825 0.056 Uiso 1 1 calc R
C44 C 0.7237(7) 1.0437(5) 0.5168(4) 0.0482(17) Uani 1 1 d .
H44 H 0.7559 1.0614 0.4805 0.058 Uiso 1 1 calc R
C45 C 0.6000(6) 1.0181(4) 0.5088(3) 0.0389(13) Uani 1 1 d .
H45 H 0.5468 1.0180 0.4671 0.047 Uiso 1 1 calc R
C46 C 0.5525(5) 0.9924(4) 0.5611(3) 0.0339(12) Uani 1 1 d .
H46 H 0.4661 0.9758 0.5550 0.041 Uiso 1 1 calc R
C51 C 0.6627(5) 0.5510(3) 0.9125(3) 0.0299(11) Uani 1 1 d .
C52 C 0.7301(6) 0.5559(4) 0.9758(3) 0.0369(13) Uani 1 1 d .
H52 H 0.8170 0.5716 0.9835 0.044 Uiso 1 1 calc R
C53 C 0.6759(6) 0.5391(5) 1.0276(3) 0.0436(15) Uani 1 1 d .
H53 H 0.7255 0.5421 1.0700 0.052 Uiso 1 1 calc R
C54 C 0.5490(6) 0.5179(4) 1.0177(4) 0.0436(15) Uani 1 1 d .
H54 H 0.5106 0.5064 1.0532 0.052 Uiso 1 1 calc R
C55 C 0.4779(6) 0.5136(5) 0.9548(3) 0.0414(14) Uani 1 1 d .
H55 H 0.3902 0.5001 0.9476 0.050 Uiso 1 1 calc R
C56 C 0.5339(5) 0.5288(4) 0.9035(3) 0.0374(13) Uani 1 1 d .
H56 H 0.4847 0.5242 0.8610 0.045 Uiso 1 1 calc R
C61 C 0.8997(5) 0.5186(4) 0.8629(3) 0.0333(14) Uani 1 1 d .
C62 C 0.9088(6) 0.4395(4) 0.8897(4) 0.0464(17) Uani 1 1 d .
H62 H 0.8342 0.4131 0.8972 0.056 Uiso 1 1 calc R
C63 C 1.0248(7) 0.3973(4) 0.9061(5) 0.060(2) Uani 1 1 d .
H63 H 1.0298 0.3444 0.9268 0.072 Uiso 1 1 calc R
C64 C 1.1322(7) 0.4337(5) 0.8917(5) 0.060(2) Uani 1 1 d .
H64 H 1.2109 0.4049 0.9013 0.072 Uiso 1 1 calc R
C65 C 1.1255(6) 0.5131(5) 0.8631(4) 0.0505(18) Uani 1 1 d .
H65 H 1.1991 0.5380 0.8530 0.061 Uiso 1 1 calc R
C66 C 1.0107(6) 0.5543(4) 0.8498(3) 0.0406(14) Uani 1 1 d .
H66 H 1.0066 0.6084 0.8312 0.049 Uiso 1 1 calc R
C71 C 0.6353(6) 0.4964(4) 0.6481(3) 0.0281(12) Uani 1 1 d .
C72 C 0.7564(6) 0.4609(4) 0.6614(3) 0.0370(13) Uani 1 1 d .
H72 H 0.8047 0.4621 0.7042 0.044 Uiso 1 1 calc R
C73 C 0.8074(6) 0.4242(4) 0.6137(4) 0.0423(15) Uani 1 1 d .
H73 H 0.8911 0.4023 0.6234 0.051 Uiso 1 1 calc R
C74 C 0.7359(7) 0.4195(4) 0.5514(4) 0.0475(16) Uani 1 1 d .
H74 H 0.7707 0.3942 0.5184 0.057 Uiso 1 1 calc R
C75 C 0.6147(6) 0.4514(4) 0.5376(3) 0.0412(14) Uani 1 1 d .
H75 H 0.5653 0.4476 0.4951 0.049 Uiso 1 1 calc R
C76 C 0.5650(6) 0.4890(4) 0.5854(3) 0.0346(12) Uani 1 1 d .
H76 H 0.4808 0.5103 0.5753 0.042 Uiso 1 1 calc R
C81 C 0.4054(5) 0.5396(4) 0.7056(3) 0.0325(12) Uani 1 1 d .
C82 C 0.3182(6) 0.6032(5) 0.7079(3) 0.0435(15) Uani 1 1 d .
H82 H 0.3461 0.6597 0.7115 0.052 Uiso 1 1 calc R
C83 C 0.1897(7) 0.5850(6) 0.7051(4) 0.058(2) Uani 1 1 d .
H83 H 0.1306 0.6289 0.7059 0.069 Uiso 1 1 calc R
C84 C 0.1501(7) 0.5038(7) 0.7011(4) 0.061(2) Uani 1 1 d .
H84 H 0.0630 0.4916 0.6993 0.073 Uiso 1 1 calc R
C85 C 0.2332(7) 0.4396(6) 0.6997(4) 0.0516(18) Uani 1 1 d .
H85 H 0.2041 0.3835 0.6971 0.062 Uiso 1 1 calc R
C86 C 0.3605(6) 0.4570(4) 0.7020(3) 0.0397(13) Uani 1 1 d .
H86 H 0.4181 0.4122 0.7011 0.048 Uiso 1 1 calc R
C91 C 0.4608(7) 0.7707(8) 0.8374(5) 0.078(3) Uani 1 1 d .
H91A H 0.4644 0.7191 0.8122 0.094 Uiso 1 1 calc R
H91B H 0.4772 0.8192 0.8113 0.094 Uiso 1 1 calc R
C92 C 0.3360(11) 0.7788(15) 0.8554(8) 0.150(7) Uani 1 1 d .
H92A H 0.3038 0.8365 0.8469 0.180 Uiso 1 1 calc R
H92B H 0.2745 0.7402 0.8291 0.180 Uiso 1 1 calc R
C93 C 0.3473(10) 0.7606(8) 0.9187(7) 0.087(4) Uani 1 1 d .
H93A H 0.3150 0.7038 0.9242 0.105 Uiso 1 1 calc R
H93B H 0.2995 0.8013 0.9396 0.105 Uiso 1 1 calc R
C94 C 0.4856(8) 0.7660(6) 0.9466(5) 0.064(2) Uani 1 1 d .
H94A H 0.5043 0.8173 0.9728 0.077 Uiso 1 1 calc R
H94B H 0.5131 0.7172 0.9745 0.077 Uiso 1 1 calc R
C101 C 0.9771(8) 0.7633(5) 0.9818(5) 0.058(2) Uani 1 1 d .
H10A H 1.0085 0.8096 0.9583 0.070 Uiso 1 1 calc R
H10B H 1.0005 0.7097 0.9641 0.070 Uiso 1 1 calc R
C102 C 1.0331(11) 0.7687(6) 1.0512(6) 0.076(3) Uani 1 1 d .
H10C H 1.0551 0.8271 1.0642 0.092 Uiso 1 1 calc R
H10D H 1.1102 0.7337 1.0626 0.092 Uiso 1 1 calc R
C103 C 0.9279(13) 0.7359(5) 1.0825(5) 0.081(4) Uani 1 1 d .
H10E H 0.9291 0.6742 1.0848 0.097 Uiso 1 1 calc R
H10F H 0.9348 0.7591 1.1263 0.097 Uiso 1 1 calc R
C104 C 0.8121(10) 0.7665(5) 1.0381(4) 0.063(2) Uani 1 1 d .
H10G H 0.7399 0.7284 1.0385 0.075 Uiso 1 1 calc R
H10H H 0.7893 0.8230 1.0510 0.075 Uiso 1 1 calc R
C111 C 0.3551(10) 0.8066(5) 0.5241(5) 0.073(3) Uani 1 1 d .
H11A H 0.4207 0.8371 0.5067 0.088 Uiso 1 1 calc R
H11B H 0.3160 0.8455 0.5506 0.088 Uiso 1 1 calc R
C112 C 0.2553(10) 0.7708(6) 0.4699(6) 0.074(3) Uani 1 1 d .
H11C H 0.1872 0.8117 0.4539 0.088 Uiso 1 1 calc R
H11D H 0.2929 0.7516 0.4336 0.088 Uiso 1 1 calc R
C113 C 0.2088(8) 0.7004(6) 0.5030(5) 0.068(2) Uani 1 1 d .
H11E H 0.1640 0.6590 0.4719 0.081 Uiso 1 1 calc R
H11F H 0.1508 0.7199 0.5306 0.081 Uiso 1 1 calc R
C114 C 0.3284(8) 0.6645(5) 0.5426(4) 0.059(2) Uani 1 1 d .
H11G H 0.3110 0.6353 0.5810 0.070 Uiso 1 1 calc R
H11H H 0.3682 0.6248 0.5171 0.070 Uiso 1 1 calc R
C121 C 0.7919(8) 0.6642(4) 0.5940(4) 0.0487(17) Uani 1 1 d .
H12A H 0.8437 0.6351 0.6315 0.058 Uiso 1 1 calc R
H12B H 0.7233 0.6261 0.5730 0.058 Uiso 1 1 calc R
C122 C 0.8694(12) 0.6879(5) 0.5495(6) 0.089(4) Uani 1 1 d .
H12C H 0.8597 0.6472 0.5138 0.107 Uiso 1 1 calc R
H12D H 0.9599 0.6897 0.5715 0.107 Uiso 1 1 calc R
C123 C 0.8267(12) 0.7703(6) 0.5251(6) 0.079(3) Uani 1 1 d .
H12E H 0.7565 0.7660 0.4870 0.095 Uiso 1 1 calc R
H12F H 0.8971 0.8026 0.5135 0.095 Uiso 1 1 calc R
C124 C 0.7826(8) 0.8096(5) 0.5809(4) 0.0516(18) Uani 1 1 d .
H12G H 0.8532 0.8393 0.6094 0.062 Uiso 1 1 calc R
H12H H 0.7129 0.8497 0.5656 0.062 Uiso 1 1 calc R
O11 O 1.0150(8) 0.2792(6) 0.6996(4) 0.090(2) Uani 1 1 d .
C131 C 0.9352(13) 0.2128(9) 0.6827(9) 0.113(5) Uani 1 1 d .
H13A H 0.9813 0.1604 0.6969 0.136 Uiso 1 1 calc R
H13B H 0.9076 0.2109 0.6353 0.136 Uiso 1 1 calc R
C132 C 0.8259(15) 0.2185(11) 0.7111(8) 0.119(5) Uani 1 1 d .
H13C H 0.8080 0.1638 0.7291 0.143 Uiso 1 1 calc R
H13D H 0.7506 0.2357 0.6785 0.143 Uiso 1 1 calc R
C133 C 0.8558(9) 0.2815(7) 0.7625(6) 0.083(3) Uani 1 1 d .
H13E H 0.8519 0.2574 0.8050 0.100 Uiso 1 1 calc R
H13F H 0.7973 0.3298 0.7538 0.100 Uiso 1 1 calc R
C134 C 0.9887(10) 0.3061(7) 0.7593(6) 0.085(3) Uani 1 1 d .
H13G H 0.9982 0.3674 0.7632 0.101 Uiso 1 1 calc R
H13H H 1.0495 0.2800 0.7952 0.101 Uiso 1 1 calc R

loop_
_atom_site_aniso_label
_atom_site_aniso_U_11
_atom_site_aniso_U_22
_atom_site_aniso_U_33
_atom_site_aniso_U_23
_atom_site_aniso_U_13
_atom_site_aniso_U_12
Eu 0.02534(11) 0.02782(12) 0.02672(13) 0.00015(15) 0.00536(7) -0.00001(13)
Cl 0.0331(7) 0.0523(9) 0.0599(12) -0.0003(8) 0.0200(7) -0.0002(6)
Si1 0.0249(7) 0.0312(7) 0.0259(8) -0.0015(6) 0.0037(6) 0.0004(6)
Si2 0.0245(7) 0.0317(7) 0.0269(8) 0.0004(6) 0.0042(6) 0.0019(5)
Si3 0.0258(7) 0.0316(7) 0.0264(8) 0.0000(6) 0.0043(6) -0.0008(6)
Si4 0.0263(7) 0.0299(7) 0.0258(8) -0.0003(6) 0.0033(6) -0.0016(5)
Li1 0.030(5) 0.056(6) 0.018(5) -0.007(5) 0.017(4) -0.003(4)
O1 0.0252(18) 0.0315(18) 0.030(2) -0.0021(17) 0.0040(14) -0.0003(14)
O2 0.038(2) 0.0310(19) 0.028(2) -0.0013(17) 0.0022(16) 0.0038(15)
O3 0.0284(19) 0.0323(19) 0.030(2) -0.0017(17) 0.0003(15) 0.0003(15)
O4 0.0307(19) 0.0326(18) 0.029(2) 0.0075(17) 0.0040(15) -0.0018(15)
O5 0.034(2) 0.0319(18) 0.0228(19) 0.0016(16) -0.0004(14) -0.0050(15)
O6 0.033(2) 0.036(2) 0.026(2) 0.0004(17) 0.0061(15) -0.0039(16)
O7 0.055(3) 0.057(3) 0.035(3) -0.002(2) 0.001(2) 0.007(2)
O8 0.044(2) 0.055(3) 0.039(3) 0.003(2) 0.016(2) 0.000(2)
O9 0.050(3) 0.040(2) 0.047(3) 0.004(2) -0.004(2) -0.0027(19)
O10 0.053(3) 0.039(2) 0.042(3) 0.002(2) 0.034(2) 0.0028(19)
C11 0.028(3) 0.034(3) 0.034(3) -0.001(2) 0.012(2) -0.003(2)
C12 0.032(3) 0.040(3) 0.028(3) -0.004(3) 0.002(2) 0.002(2)
C13 0.042(3) 0.047(3) 0.030(3) -0.007(3) 0.014(3) 0.000(3)
C14 0.043(3) 0.062(4) 0.032(3) -0.011(3) 0.014(3) 0.006(3)
C15 0.043(4) 0.082(5) 0.054(5) -0.009(4) 0.012(3) 0.022(4)
C16 0.035(3) 0.069(4) 0.037(4) -0.002(3) 0.007(3) 0.012(3)
C21 0.029(3) 0.036(3) 0.026(3) 0.002(2) 0.003(2) -0.003(2)
C22 0.037(3) 0.035(3) 0.054(4) 0.003(3) 0.002(3) -0.003(2)
C23 0.040(4) 0.035(3) 0.078(6) 0.004(3) 0.005(3) -0.008(3)
C24 0.037(3) 0.070(5) 0.040(4) 0.010(4) 0.001(3) -0.018(3)
C25 0.028(3) 0.065(4) 0.040(4) -0.002(3) 0.011(3) -0.004(3)
C26 0.033(3) 0.051(3) 0.033(3) -0.007(3) 0.010(2) -0.001(2)
C31 0.032(3) 0.040(3) 0.028(3) 0.000(3) 0.007(2) 0.003(2)
C32 0.032(3) 0.060(4) 0.042(4) 0.005(3) 0.009(3) -0.005(3)
C33 0.031(3) 0.089(6) 0.048(4) 0.018(4) 0.008(3) -0.012(3)
C34 0.032(3) 0.098(6) 0.037(4) 0.008(4) 0.009(3) 0.012(4)
C35 0.038(3) 0.074(5) 0.041(4) -0.006(4) 0.006(3) 0.019(3)
C36 0.037(3) 0.045(3) 0.043(4) -0.006(3) 0.005(3) 0.009(3)
C41 0.022(2) 0.030(3) 0.033(3) -0.004(2) 0.008(2) 0.0002(19)
C42 0.030(3) 0.052(3) 0.028(3) -0.005(3) 0.004(2) -0.006(2)
C43 0.033(3) 0.064(4) 0.044(4) 0.001(3) 0.011(3) -0.014(3)
C44 0.047(4) 0.057(4) 0.047(4) 0.014(3) 0.023(3) -0.001(3)
C45 0.041(3) 0.053(4) 0.023(3) 0.000(3) 0.007(2) -0.001(3)
C46 0.030(3) 0.036(3) 0.034(3) -0.002(3) 0.004(2) -0.004(2)
C51 0.022(2) 0.031(2) 0.036(3) -0.004(2) 0.003(2) -0.0028(19)
C52 0.034(3) 0.050(3) 0.026(3) -0.003(3) 0.006(2) -0.004(3)
C53 0.039(3) 0.065(4) 0.027(3) -0.001(3) 0.005(2) -0.001(3)
C54 0.045(4) 0.051(4) 0.040(4) 0.008(3) 0.019(3) 0.002(3)
C55 0.031(3) 0.059(4) 0.035(3) 0.004(3) 0.009(2) -0.009(3)
C56 0.025(3) 0.053(3) 0.036(3) 0.000(3) 0.008(2) 0.000(2)
C61 0.026(3) 0.035(3) 0.037(4) -0.014(3) 0.005(2) 0.001(2)
C62 0.031(3) 0.037(3) 0.067(5) -0.002(3) 0.000(3) -0.002(2)
C63 0.049(4) 0.036(3) 0.088(7) -0.001(4) -0.001(4) 0.007(3)
C64 0.033(3) 0.058(4) 0.081(6) -0.018(4) -0.004(3) 0.015(3)
C65 0.031(3) 0.078(5) 0.043(4) -0.007(4) 0.008(3) -0.002(3)
C66 0.030(3) 0.054(4) 0.036(4) 0.003(3) 0.005(2) 0.001(3)
C71 0.029(3) 0.031(3) 0.023(3) 0.002(2) 0.003(2) -0.001(2)
C72 0.034(3) 0.042(3) 0.034(3) -0.002(3) 0.003(2) 0.001(2)
C73 0.031(3) 0.052(4) 0.045(4) 0.006(3) 0.010(3) 0.010(3)
C74 0.050(4) 0.049(4) 0.050(4) -0.010(3) 0.026(3) 0.002(3)
C75 0.042(3) 0.046(3) 0.037(4) -0.006(3) 0.011(3) -0.012(3)
C76 0.032(3) 0.039(3) 0.032(3) -0.003(3) 0.006(2) 0.003(2)
C81 0.031(3) 0.042(3) 0.026(3) 0.000(2) 0.008(2) 0.001(2)
C82 0.033(3) 0.058(4) 0.042(4) -0.002(3) 0.014(3) 0.004(3)
C83 0.035(3) 0.093(6) 0.047(4) -0.003(4) 0.015(3) 0.014(4)
C84 0.036(4) 0.109(7) 0.039(4) 0.002(5) 0.011(3) -0.011(4)
C85 0.044(4) 0.077(5) 0.036(4) -0.002(4) 0.011(3) -0.017(3)
C86 0.037(3) 0.046(3) 0.037(3) 0.001(3) 0.009(2) -0.006(2)
C91 0.034(3) 0.144(9) 0.051(5) 0.003(6) -0.002(3) -0.007(5)
C92 0.054(6) 0.32(2) 0.079(10) 0.045(13) 0.020(6) 0.009(10)
C93 0.058(5) 0.133(11) 0.079(8) -0.010(7) 0.030(5) 0.003(5)
C94 0.055(4) 0.085(6) 0.061(6) -0.002(5) 0.030(4) 0.001(4)
C101 0.057(4) 0.059(4) 0.052(5) -0.008(4) -0.002(4) 0.002(3)
C102 0.083(6) 0.054(4) 0.072(7) -0.001(5) -0.031(5) 0.004(4)
C103 0.131(10) 0.044(4) 0.051(6) 0.005(4) -0.021(6) 0.018(5)
C104 0.100(7) 0.055(4) 0.032(4) 0.002(4) 0.014(4) 0.016(4)
C111 0.100(7) 0.048(4) 0.059(6) 0.013(4) -0.013(5) -0.010(4)
C112 0.084(6) 0.050(4) 0.073(7) 0.014(5) -0.016(5) -0.004(4)
C113 0.044(4) 0.085(6) 0.072(6) 0.001(5) 0.005(4) -0.010(4)
C114 0.065(5) 0.053(4) 0.051(5) 0.000(4) -0.005(4) -0.007(4)
C121 0.072(5) 0.035(3) 0.048(4) -0.006(3) 0.032(4) 0.002(3)
C122 0.126(9) 0.048(4) 0.121(10) -0.012(5) 0.090(8) -0.004(5)
C123 0.105(8) 0.063(5) 0.089(8) 0.017(6) 0.067(7) 0.022(5)
C124 0.068(5) 0.040(3) 0.056(5) 0.010(3) 0.035(4) 0.006(3)
O11 0.090(5) 0.090(5) 0.085(6) -0.007(5) 0.004(4) -0.011(4)
C131 0.093(9) 0.089(8) 0.155(15) -0.030(10) 0.018(9) 0.002(7)
C132 0.114(11) 0.130(11) 0.107(12) -0.013(10) 0.006(9) -0.056(10)
C133 0.067(6) 0.064(5) 0.104(9) 0.018(6) -0.015(5) -0.009(5)
C134 0.086(7) 0.071(6) 0.087(8) 0.012(6) -0.006(6) -0.011(5)

loop_
_atom_type_symbol
_atom_type_description
_atom_type_scat_dispersion_real
_atom_type_scat_dispersion_imag
_atom_type_scat_source
C C 0.0033 0.0016 'International Tables Vol C Tables 4.2.6.8 and 6.1.1.4'
H H 0.0000 0.0000 'International Tables Vol C Tables 4.2.6.8 and 6.1.1.4'
Li Li -0.0003 0.0001 'International Tables Vol C Tables 4.2.6.8 and 6.1.1.4'
O O 0.0106 0.0060 'International Tables Vol C Tables 4.2.6.8 and 6.1.1.4'
Si Si 0.0817 0.0704 'International Tables Vol C Tables 4.2.6.8 and 6.1.1.4'
Cl Cl 0.1484 0.1585 'International Tables Vol C Tables 4.2.6.8 and 6.1.1.4'
Eu Eu -0.1578 3.6682 'International Tables Vol C Tables 4.2.6.8 and 6.1.1.4'

loop_
_geom_angle_atom_site_label_1
_geom_angle_atom_site_label_2
_geom_angle_atom_site_label_3
_geom_angle
O1 Eu O4 77.55(15)
O1 Eu O3 85.78(14)
O4 Eu O3 135.40(14)
O1 Eu O6 135.18(14)
O4 Eu O6 85.36(15)
O3 Eu O6 77.97(15)
O1 Eu Cl 98.81(10)
O4 Eu Cl 100.36(11)
O3 Eu Cl 123.11(11)
O6 Eu Cl 125.09(11)
O1 Eu O10 141.88(14)
O4 Eu O10 140.53(14)
O3 Eu O10 67.29(15)
O6 Eu O10 66.75(15)
Cl Eu O10 76.33(13)
O1 Eu Li2 125.6(2)
O4 Eu Li2 125.2(2)
O3 Eu Li2 41.8(2)
O6 Eu Li2 41.8(2)
Cl Eu Li2 119.7(2)
O10 Eu Li2 43.4(2)
O1 Eu Li1 39.7(2)
O4 Eu Li1 38.9(2)
O3 Eu Li1 109.2(2)
O6 Eu Li1 108.3(2)
Cl Eu Li1 109.4(2)
O10 Eu Li1 174.2(2)
Li2 Eu Li1 130.9(3)
O1 Eu Si1 19.02(11)
O4 Eu Si1 96.28(11)
O3 Eu Si1 69.69(11)
O6 Eu Si1 135.15(10)
Cl Eu Si1 98.81(5)
O10 Eu Si1 123.19(9)
Li2 Eu Si1 111.29(18)
Li1 Eu Si1 57.7(2)
O1 Eu Si3 96.45(11)
O4 Eu Si3 19.24(11)
O3 Eu Si3 134.90(10)
O6 Eu Si3 68.98(11)
Cl Eu Si3 101.14(5)
O10 Eu Si3 121.66(9)
Li2 Eu Si3 110.53(18)
Li1 Eu Si3 57.1(2)
Si1 Eu Si3 114.87(5)
O1 Eu Si2 68.44(10)
O4 Eu Si2 133.48(11)
O3 Eu Si2 19.55(10)
O6 Eu Si2 96.84(11)
Cl Eu Si2 115.08(5)
O10 Eu Si2 79.41(10)
Li2 Eu Si2 61.18(17)
Li1 Eu Si2 98.5(2)
Si1 Eu Si2 51.07(4)
Si3 Eu Si2 142.13(4)
O1 Eu Si4 132.99(10)
O4 Eu Si4 68.28(11)
O3 Eu Si4 96.36(10)
O6 Eu Si4 19.09(11)
Cl Eu Si4 117.90(5)
O10 Eu Si4 78.59(11)
Li2 Eu Si4 60.67(18)
Li1 Eu Si4 97.5(2)
Si1 Eu Si4 141.74(4)
Si3 Eu Si4 50.70(4)
Si2 Eu Si4 114.57(4)
O1 Si1 O2 110.3(2)
O1 Si1 C21 111.4(2)
O2 Si1 C21 108.1(3)
O1 Si1 C11 112.9(2)
O2 Si1 C11 107.5(2)
C21 Si1 C11 106.5(3)
O1 Si1 Eu 27.36(16)
O2 Si1 Eu 84.79(15)
C21 Si1 Eu 112.4(2)
C11 Si1 Eu 133.02(18)
O3 Si2 O2 111.6(2)
O3 Si2 C31 111.9(2)
O2 Si2 C31 107.8(3)
O3 Si2 C41 109.7(2)
O2 Si2 C41 106.9(3)
C31 Si2 C41 108.8(3)
O3 Si2 Eu 28.31(14)
O2 Si2 Eu 84.12(15)
C31 Si2 Eu 130.0(2)
C41 Si2 Eu 113.53(18)
O4 Si3 O5 111.3(2)
O4 Si3 C51 112.5(2)
O5 Si3 C51 107.3(2)
O4 Si3 C61 111.4(3)
O5 Si3 C61 107.7(3)
C51 Si3 C61 106.5(3)
O4 Si3 Eu 27.67(16)
O5 Si3 Eu 85.44(15)
C51 Si3 Eu 132.88(18)
C61 Si3 Eu 112.4(2)
O6 Si4 O5 111.5(2)
O6 Si4 C81 111.7(2)
O5 Si4 C81 108.2(2)
O6 Si4 C71 109.7(2)
O5 Si4 C71 106.4(3)
C81 Si4 C71 109.2(3)
O6 Si4 Eu 27.78(15)
O5 Si4 Eu 84.41(14)
C81 Si4 Eu 129.25(19)
C71 Si4 Eu 113.82(19)
O7 Li1 O8 113.4(6)
O7 Li1 O4 116.0(6)
O8 Li1 O4 109.9(6)
O7 Li1 O1 117.7(6)
O8 Li1 O1 107.4(6)
O4 Li1 O1 90.2(5)
O7 Li1 Eu 138.6(5)
O8 Li1 Eu 108.1(5)
O4 Li1 Eu 45.9(3)
O1 Li1 Eu 45.7(3)
O9 Li2 O6 125.7(5)
O9 Li2 O3 125.7(5)
O6 Li2 O3 95.8(5)
O9 Li2 O10 120.8(6)
O6 Li2 O10 88.8(4)
O3 Li2 O10 89.4(4)
O9 Li2 Eu 173.3(6)
O6 Li2 Eu 51.9(3)
O3 Li2 Eu 51.7(3)
O10 Li2 Eu 65.9(3)
Si1 O1 Li1 128.0(4)
Si1 O1 Eu 133.6(2)
Li1 O1 Eu 94.6(4)
Si2 O2 Si1 138.5(3)
Si2 O3 Li2 140.4(4)
Si2 O3 Eu 132.1(2)
Li2 O3 Eu 86.5(3)
Si3 O4 Li1 127.7(4)
Si3 O4 Eu 133.1(2)
Li1 O4 Eu 95.2(4)
Si4 O5 Si3 137.9(3)
Si4 O6 Li2 139.7(4)
Si4 O6 Eu 133.1(2)
Li2 O6 Eu 86.3(3)
C101 O7 C104 108.7(7)
C101 O7 Li1 121.6(6)
C104 O7 Li1 129.2(6)
C94 O8 C91 108.9(7)
C94 O8 Li1 133.5(7)
C91 O8 Li1 117.5(6)
C111 O9 C114 108.8(6)
C111 O9 Li2 124.2(5)
C114 O9 Li2 126.6(5)
C124 O10 C121 107.9(5)
C124 O10 Li2 119.2(5)
C121 O10 Li2 120.9(5)
C124 O10 Eu 119.1(4)
C121 O10 Eu 115.2(5)
Li2 O10 Eu 70.8(3)
C16 C11 C12 117.1(6)
C16 C11 Si1 124.5(5)
C12 C11 Si1 118.5(4)
C13 C12 C11 121.4(6)
C14 C13 C12 119.5(6)
C13 C14 C15 120.6(6)
C14 C15 C16 119.1(7)
C11 C16 C15 122.2(7)
C26 C21 C22 116.5(6)
C26 C21 Si1 123.1(5)
C22 C21 Si1 120.4(5)
C23 C22 C21 121.7(6)
C24 C23 C22 120.9(7)
C23 C24 C25 119.5(6)
C26 C25 C24 119.2(6)
C25 C26 C21 122.3(6)
C32 C31 C36 117.9(6)
C32 C31 Si2 121.7(5)
C36 C31 Si2 120.3(5)
C31 C32 C33 120.1(7)
C34 C33 C32 120.5(7)
C35 C34 C33 119.8(6)
C34 C35 C36 120.2(7)
C35 C36 C31 121.5(7)
C42 C41 C46 116.7(6)
C42 C41 Si2 122.2(5)
C46 C41 Si2 120.5(4)
C43 C42 C41 122.1(6)
C44 C43 C42 119.2(6)
C45 C44 C43 120.3(6)
C44 C45 C46 120.2(6)
C45 C46 C41 121.4(6)
C52 C51 C56 116.7(6)
C52 C51 Si3 120.3(4)
C56 C51 Si3 123.1(5)
C53 C52 C51 122.6(6)
C52 C53 C54 119.8(6)
C53 C54 C55 119.2(6)
C56 C55 C54 120.4(6)
C55 C56 C51 121.3(6)
C62 C61 C66 117.6(6)
C62 C61 Si3 120.3(5)
C66 C61 Si3 122.1(5)
C61 C62 C63 121.9(7)
C64 C63 C62 119.0(7)
C63 C64 C65 120.5(6)
C66 C65 C64 119.0(7)
C65 C66 C61 122.0(7)
C76 C71 C72 117.4(6)
C76 C71 Si4 121.3(5)
C72 C71 Si4 121.0(5)
C73 C72 C71 121.3(6)
C72 C73 C74 119.8(6)
C75 C74 C73 119.9(6)
C74 C75 C76 120.0(6)
C75 C76 C71 121.5(6)
C82 C81 C86 117.6(6)
C82 C81 Si4 121.8(5)
C86 C81 Si4 120.6(4)
C81 C82 C83 120.8(7)
C84 C83 C82 119.6(7)
C83 C84 C85 121.3(7)
C84 C85 C86 119.7(8)
C85 C86 C81 121.1(7)
O8 C91 C92 105.4(10)
C93 C92 C91 109.7(11)
C92 C93 C94 105.1(10)
O8 C94 C93 108.1(9)
O7 C101 C102 107.2(9)
C101 C102 C103 103.2(8)
C104 C103 C102 102.3(9)
O7 C104 C103 106.1(9)
O9 C111 C112 105.5(7)
C113 C112 C111 100.6(8)
C112 C113 C114 103.0(7)
O9 C114 C113 104.2(7)
C122 C121 O10 107.0(6)
C121 C122 C123 106.9(7)
C122 C123 C124 103.1(8)
O10 C124 C123 104.8(6)
C131 O11 C134 103.8(10)
O11 C131 C132 111.5(12)
C131 C132 C133 106.4(10)
C132 C133 C134 102.1(11)
O11 C134 C133 109.2(9)

loop_
_geom_bond_atom_site_label_1
_geom_bond_atom_site_label_2
_geom_bond_distance
Eu O1 2.246(4)
Eu O4 2.257(4)
Eu O3 2.279(4)
Eu O6 2.286(4)
Eu Cl 2.6288(16)
Eu O10 2.801(6)
Eu Li2 2.898(11)
Eu Li1 3.130(12)
Eu Si1 3.5379(17)
Eu Si3 3.5490(17)
Eu Si2 3.5630(17)
Eu Si4 3.5798(16)
Si1 O1 1.593(4)
Si1 O2 1.643(5)
Si1 C21 1.865(6)
Si1 C11 1.874(6)
Si2 O3 1.608(4)
Si2 O2 1.630(5)
Si2 C31 1.870(6)
Si2 C41 1.875(7)
Si3 O4 1.601(4)
Si3 O5 1.635(4)
Si3 C51 1.867(6)
Si3 C61 1.879(6)
Si4 O6 1.604(4)
Si4 O5 1.635(4)
Si4 C81 1.874(6)
Si4 C71 1.878(6)
Li1 O7 1.924(13)
Li1 O8 1.962(11)
Li1 O4 1.975(13)
Li1 O1 2.005(12)
Li2 O9 1.909(12)
Li2 O6 1.934(11)
Li2 O3 1.937(11)
Li2 O10 2.108(11)
O7 C101 1.430(10)
O7 C104 1.448(11)
O8 C94 1.395(10)
O8 C91 1.408(10)
O9 C111 1.424(10)
O9 C114 1.450(9)
O10 C124 1.448(8)
O10 C121 1.452(7)
C11 C16 1.373(8)
C11 C12 1.405(9)
C12 C13 1.394(8)
C13 C14 1.370(9)
C14 C15 1.377(11)
C15 C16 1.399(10)
C21 C26 1.399(8)
C21 C22 1.405(9)
C22 C23 1.375(9)
C23 C24 1.373(10)
C24 C25 1.401(11)
C25 C26 1.388(9)
C31 C32 1.391(9)
C31 C36 1.393(8)
C32 C33 1.402(9)
C33 C34 1.372(13)
C34 C35 1.370(12)
C35 C36 1.381(9)
C41 C42 1.391(8)
C41 C46 1.402(9)
C42 C43 1.387(9)
C43 C44 1.378(11)
C44 C45 1.371(9)
C45 C46 1.378(9)
C51 C52 1.393(8)
C51 C56 1.405(7)
C52 C53 1.373(9)
C53 C54 1.381(9)
C54 C55 1.398(10)
C55 C56 1.373(9)
C61 C62 1.384(9)
C61 C66 1.403(9)
C62 C63 1.399(9)
C63 C64 1.385(12)
C64 C65 1.404(12)
C65 C66 1.378(9)
C71 C76 1.395(8)
C71 C72 1.397(8)
C72 C73 1.380(9)
C73 C74 1.388(11)
C74 C75 1.376(10)
C75 C76 1.380(9)
C81 C82 1.394(9)
C81 C86 1.405(9)
C82 C83 1.403(9)
C83 C84 1.366(13)
C84 C85 1.367(13)
C85 C86 1.389(9)
C91 C92 1.477(15)
C92 C93 1.356(19)
C93 C94 1.488(14)
C101 C102 1.476(14)
C102 C103 1.52(2)
C103 C104 1.482(14)
C111 C112 1.516(13)
C112 C113 1.470(14)
C113 C114 1.500(11)
C121 C122 1.435(11)
C122 C123 1.457(13)
C123 C124 1.503(12)
O11 C131 1.368(15)
O11 C134 1.422(14)
C131 C132 1.43(2)
C132 C133 1.473(19)
C133 C134 1.499(14)

loop_
_geom_torsion_atom_site_label_1
_geom_torsion_atom_site_label_2
_geom_torsion_atom_site_label_3
_geom_torsion_atom_site_label_4
_geom_torsion
O4 Eu Si1 O1 10.1(3)
O3 Eu Si1 O1 146.4(3)
O6 Eu Si1 O1 99.8(3)
Cl Eu Si1 O1 -91.5(3)
O10 Eu Si1 O1 -170.9(3)
Li2 Eu Si1 O1 141.8(4)
Li1 Eu Si1 O1 15.9(4)
Si3 Eu Si1 O1 15.2(3)
Si2 Eu Si1 O1 153.3(3)
Si4 Eu Si1 O1 72.6(3)
O1 Eu Si1 O2 -159.0(3)
O4 Eu Si1 O2 -148.98(18)
O3 Eu Si1 O2 -12.67(19)
O6 Eu Si1 O2 -59.3(2)
Cl Eu Si1 O2 109.48(16)
O10 Eu Si1 O2 30.1(2)
Li2 Eu Si1 O2 -17.3(3)
Li1 Eu Si1 O2 -143.1(3)
Si3 Eu Si1 O2 -143.82(16)
Si2 Eu Si1 O2 -5.75(15)
Si4 Eu Si1 O2 -86.48(17)
O1 Eu Si1 C21 93.5(4)
O4 Eu Si1 C21 103.6(2)
O3 Eu Si1 C21 -120.1(2)
O6 Eu Si1 C21 -166.7(3)
Cl Eu Si1 C21 2.1(2)
O10 Eu Si1 C21 -77.3(3)
Li2 Eu Si1 C21 -124.7(3)
Li1 Eu Si1 C21 109.5(3)
Si3 Eu Si1 C21 108.8(2)
Si2 Eu Si1 C21 -113.2(2)
Si4 Eu Si1 C21 166.1(2)
O1 Eu Si1 C11 -49.9(4)
O4 Eu Si1 C11 -39.9(3)
O3 Eu Si1 C11 96.4(3)
O6 Eu Si1 C11 49.9(3)
Cl Eu Si1 C11 -141.4(3)
O10 Eu Si1 C11 139.2(3)
Li2 Eu Si1 C11 91.8(3)
Li1 Eu Si1 C11 -34.0(3)
Si3 Eu Si1 C11 -34.7(3)
Si2 Eu Si1 C11 103.4(3)
Si4 Eu Si1 C11 22.6(3)
O1 Eu Si2 O3 -151.2(3)
O4 Eu Si2 O3 -105.2(4)
O6 Eu Si2 O3 -15.1(3)
Cl Eu Si2 O3 119.0(3)
O10 Eu Si2 O3 49.6(3)
Li2 Eu Si2 O3 7.5(4)
Li1 Eu Si2 O3 -124.9(4)
Si1 Eu Si2 O3 -160.3(3)
Si3 Eu Si2 O3 -79.4(3)
Si4 Eu Si2 O3 -22.5(3)
O1 Eu Si2 O2 14.86(19)
O4 Eu Si2 O2 60.9(2)
O3 Eu Si2 O2 166.1(4)
O6 Eu Si2 O2 150.98(19)
Cl Eu Si2 O2 -74.95(17)
O10 Eu Si2 O2 -144.3(2)
Li2 Eu Si2 O2 173.5(3)
Li1 Eu Si2 O2 41.2(3)
Si1 Eu Si2 O2 5.80(16)
Si3 Eu Si2 O2 86.72(17)
Si4 Eu Si2 O2 143.58(16)
O1 Eu Si2 C31 -93.5(3)
O4 Eu Si2 C31 -47.5(3)
O3 Eu Si2 C31 57.7(4)
O6 Eu Si2 C31 42.6(3)
Cl Eu Si2 C31 176.7(3)
O10 Eu Si2 C31 107.3(3)
Li2 Eu Si2 C31 65.1(3)
Li1 Eu Si2 C31 -67.2(3)
Si1 Eu Si2 C31 -102.6(3)
Si3 Eu Si2 C31 -21.7(3)
Si4 Eu Si2 C31 35.2(3)
O1 Eu Si2 C41 120.8(2)
O4 Eu Si2 C41 166.8(2)
O3 Eu Si2 C41 -88.0(4)
O6 Eu Si2 C41 -103.1(2)
Cl Eu Si2 C41 31.0(2)
O10 Eu Si2 C41 -38.4(2)
Li2 Eu Si2 C41 -80.5(3)
Li1 Eu Si2 C41 147.1(3)
Si1 Eu Si2 C41 111.7(2)
Si3 Eu Si2 C41 -167.4(2)
Si4 Eu Si2 C41 -110.5(2)
O1 Eu Si3 O4 -10.8(3)
O3 Eu Si3 O4 -101.2(3)
O6 Eu Si3 O4 -146.9(3)
Cl Eu Si3 O4 89.5(3)
O10 Eu Si3 O4 170.2(3)
Li2 Eu Si3 O4 -142.7(4)
Li1 Eu Si3 O4 -16.5(4)
Si1 Eu Si3 O4 -15.7(3)
Si2 Eu Si3 O4 -73.6(3)
Si4 Eu Si3 O4 -153.4(3)
O1 Eu Si3 O5 148.48(17)
O4 Eu Si3 O5 159.3(3)
O3 Eu Si3 O5 58.0(2)
O6 Eu Si3 O5 12.32(18)
Cl Eu Si3 O5 -111.18(16)
O10 Eu Si3 O5 -30.5(2)
Li2 Eu Si3 O5 16.6(3)
Li1 Eu Si3 O5 142.8(3)
Si1 Eu Si3 O5 143.55(15)
Si2 Eu Si3 O5 85.69(17)
Si4 Eu Si3 O5 5.89(15)
O1 Eu Si3 C51 39.1(3)
O4 Eu Si3 C51 49.8(4)
O3 Eu Si3 C51 -51.4(3)
O6 Eu Si3 C51 -97.1(3)
Cl Eu Si3 C51 139.4(2)
O10 Eu Si3 C51 -139.9(3)
Li2 Eu Si3 C51 -92.8(3)
Li1 Eu Si3 C51 33.4(3)
Si1 Eu Si3 C51 34.1(2)
Si2 Eu Si3 C51 -23.7(3)
Si4 Eu Si3 C51 -103.5(2)
O1 Eu Si3 C61 -104.3(2)
O4 Eu Si3 C61 -93.5(4)
O3 Eu Si3 C61 165.3(3)
O6 Eu Si3 C61 119.6(2)
Cl Eu Si3 C61 -3.9(2)
O10 Eu Si3 C61 76.8(3)
Li2 Eu Si3 C61 123.9(3)
Li1 Eu Si3 C61 -109.9(3)
Si1 Eu Si3 C61 -109.2(2)
Si2 Eu Si3 C61 -167.1(2)
Si4 Eu Si3 C61 113.1(2)
O1 Eu Si4 O6 105.7(3)
O4 Eu Si4 O6 152.2(3)
O3 Eu Si4 O6 15.6(3)
Cl Eu Si4 O6 -117.3(3)
O10 Eu Si4 O6 -49.6(3)
Li2 Eu Si4 O6 -7.1(4)
Li1 Eu Si4 O6 126.0(4)
Si1 Eu Si4 O6 80.6(3)
Si3 Eu Si4 O6 161.4(3)
Si2 Eu Si4 O6 23.0(3)
O1 Eu Si4 O5 -61.5(2)
O4 Eu Si4 O5 -15.05(19)
O3 Eu Si4 O5 -151.67(19)
O6 Eu Si4 O5 -167.3(4)
Cl Eu Si4 O5 75.41(17)
O10 Eu Si4 O5 143.09(19)
Li2 Eu Si4 O5 -174.4(3)
Li1 Eu Si4 O5 -41.3(3)
Si1 Eu Si4 O5 -86.68(17)
Si3 Eu Si4 O5 -5.91(15)
Si2 Eu Si4 O5 -144.27(16)
O1 Eu Si4 C81 47.4(3)
O4 Eu Si4 C81 93.9(3)
O3 Eu Si4 C81 -42.7(3)
O6 Eu Si4 C81 -58.4(4)
Cl Eu Si4 C81 -175.7(2)
O10 Eu Si4 C81 -108.0(3)
Li2 Eu Si4 C81 -65.5(3)
Li1 Eu Si4 C81 67.7(3)
Si1 Eu Si4 C81 22.2(3)
Si3 Eu Si4 C81 103.0(3)
Si2 Eu Si4 C81 -35.4(3)
O1 Eu Si4 C71 -167.0(2)
O4 Eu Si4 C71 -120.6(2)
O3 Eu Si4 C71 102.8(2)
O6 Eu Si4 C71 87.2(4)
Cl Eu Si4 C71 -30.1(2)
O10 Eu Si4 C71 37.6(2)
Li2 Eu Si4 C71 80.1(3)
Li1 Eu Si4 C71 -146.8(3)
Si1 Eu Si4 C71 167.8(2)
Si3 Eu Si4 C71 -111.4(2)
Si2 Eu Si4 C71 110.2(2)
O1 Eu Li1 O7 -82.8(8)
O4 Eu Li1 O7 79.9(9)
O3 Eu Li1 O7 -139.9(8)
O6 Eu Li1 O7 136.8(8)
Cl Eu Li1 O7 -2.6(9)
O10 Eu Li1 O7 168.1(19)
Li2 Eu Li1 O7 178.0(7)
Si1 Eu Li1 O7 -90.8(8)
Si3 Eu Li1 O7 88.4(9)
Si2 Eu Li1 O7 -123.0(8)
Si4 Eu Li1 O7 120.6(8)
O1 Eu Li1 O8 96.9(6)
O4 Eu Li1 O8 -100.5(6)
O3 Eu Li1 O8 39.7(5)
O6 Eu Li1 O8 -43.6(5)
Cl Eu Li1 O8 177.1(4)
O10 Eu Li1 O8 -12(3)
Li2 Eu Li1 O8 -2.4(7)
Si1 Eu Li1 O8 88.8(5)
Si3 Eu Li1 O8 -92.0(5)
Si2 Eu Li1 O8 56.6(5)
Si4 Eu Li1 O8 -59.7(5)
O1 Eu Li1 O4 -162.6(5)
O3 Eu Li1 O4 140.2(3)
O6 Eu Li1 O4 56.9(3)
Cl Eu Li1 O4 -82.4(3)
O10 Eu Li1 O4 88(3)
Li2 Eu Li1 O4 98.1(4)
Si1 Eu Li1 O4 -170.7(4)
Si3 Eu Li1 O4 8.5(2)
Si2 Eu Li1 O4 157.1(3)
Si4 Eu Li1 O4 40.8(3)
O4 Eu Li1 O1 162.6(5)
O3 Eu Li1 O1 -57.2(3)
O6 Eu Li1 O1 -140.4(3)
Cl Eu Li1 O1 80.2(3)
O10 Eu Li1 O1 -109(2)
Li2 Eu Li1 O1 -99.3(4)
Si1 Eu Li1 O1 -8.06(19)
Si3 Eu Li1 O1 171.2(4)
Si2 Eu Li1 O1 -40.3(3)
Si4 Eu Li1 O1 -156.6(3)
O1 Eu Li2 O9 -49(4)
O4 Eu Li2 O9 51(4)
O3 Eu Li2 O9 -70(4)
O6 Eu Li2 O9 72(4)
Cl Eu Li2 O9 -178(4)
O10 Eu Li2 O9 -180(100)
Li1 Eu Li2 O9 2(4)
Si1 Eu Li2 O9 -63(4)
Si3 Eu Li2 O9 66(4)
Si2 Eu Li2 O9 -73(4)
Si4 Eu Li2 O9 75(4)
O1 Eu Li2 O6 -120.6(3)
O4 Eu Li2 O6 -20.2(4)
O3 Eu Li2 O6 -141.4(5)
Cl Eu Li2 O6 110.8(3)
O10 Eu Li2 O6 108.8(4)
Li1 Eu Li2 O6 -69.8(4)
Si1 Eu Li2 O6 -134.9(2)
Si3 Eu Li2 O6 -6.0(3)
Si2 Eu Li2 O6 -145.1(4)
Si4 Eu Li2 O6 3.49(19)
O1 Eu Li2 O3 20.8(4)
O4 Eu Li2 O3 121.2(3)
O6 Eu Li2 O3 141.4(5)
Cl Eu Li2 O3 -107.8(3)
O10 Eu Li2 O3 -109.8(4)
Li1 Eu Li2 O3 71.6(5)
Si1 Eu Li2 O3 6.5(3)
Si3 Eu Li2 O3 135.4(2)
Si2 Eu Li2 O3 -3.7(2)
Si4 Eu Li2 O3 144.9(4)
O1 Eu Li2 O10 130.6(2)
O4 Eu Li2 O10 -129.0(2)
O3 Eu Li2 O10 109.8(4)
O6 Eu Li2 O10 -108.8(4)
Cl Eu Li2 O10 2.0(3)
Li1 Eu Li2 O10 -178.6(3)
Si1 Eu Li2 O10 116.3(2)
Si3 Eu Li2 O10 -114.8(2)
Si2 Eu Li2 O10 106.1(3)
Si4 Eu Li2 O10 -105.3(3)
O2 Si1 O1 Li1 -130.3(5)
C21 Si1 O1 Li1 109.7(5)
C11 Si1 O1 Li1 -10.0(5)
Eu Si1 O1 Li1 -152.6(6)
O2 Si1 O1 Eu 22.3(4)
C21 Si1 O1 Eu -97.7(3)
C11 Si1 O1 Eu 142.6(3)
O7 Li1 O1 Si1 -67.4(8)
O8 Li1 O1 Si1 61.9(7)
O4 Li1 O1 Si1 172.9(3)
Eu Li1 O1 Si1 160.5(4)
O7 Li1 O1 Eu 132.2(6)
O8 Li1 O1 Eu -98.6(5)
O4 Li1 O1 Eu 12.4(4)
O4 Eu O1 Si1 -169.8(3)
O3 Eu O1 Si1 -31.4(3)
O6 Eu O1 Si1 -99.6(3)
Cl Eu O1 Si1 91.5(3)
O10 Eu O1 Si1 12.4(4)
Li2 Eu O1 Si1 -45.1(4)
Li1 Eu O1 Si1 -158.7(5)
Si3 Eu O1 Si1 -166.1(3)
Si2 Eu O1 Si1 -22.1(2)
Si4 Eu O1 Si1 -126.1(2)
O4 Eu O1 Li1 -11.1(3)
O3 Eu O1 Li1 127.3(3)
O6 Eu O1 Li1 59.1(4)
Cl Eu O1 Li1 -109.8(3)
O10 Eu O1 Li1 171.1(4)
Li2 Eu O1 Li1 113.5(4)
Si1 Eu O1 Li1 158.7(5)
Si3 Eu O1 Li1 -7.5(3)
Si2 Eu O1 Li1 136.6(3)
Si4 Eu O1 Li1 32.5(4)
O3 Si2 O2 Si1 -7.8(5)
C31 Si2 O2 Si1 115.5(4)
C41 Si2 O2 Si1 -127.7(4)
Eu Si2 O2 Si1 -14.8(4)
O1 Si1 O2 Si2 4.8(5)
C21 Si1 O2 Si2 126.8(4)
C11 Si1 O2 Si2 -118.7(4)
Eu Si1 O2 Si2 14.9(4)
O2 Si2 O3 Li2 -179.4(6)
C31 Si2 O3 Li2 59.7(7)
C41 Si2 O3 Li2 -61.1(6)
Eu Si2 O3 Li2 -164.5(8)
O2 Si2 O3 Eu -14.9(4)
C31 Si2 O3 Eu -135.8(3)
C41 Si2 O3 Eu 103.3(3)
O9 Li2 O3 Si2 -19.2(11)
O6 Li2 O3 Si2 -161.9(4)
O10 Li2 O3 Si2 109.4(5)
Eu Li2 O3 Si2 168.5(6)
O9 Li2 O3 Eu 172.3(7)
O6 Li2 O3 Eu 29.6(3)
O10 Li2 O3 Eu -59.2(3)
O1 Eu O3 Si2 26.7(3)
O4 Eu O3 Si2 94.2(3)
O6 Eu O3 Si2 164.7(3)
Cl Eu O3 Si2 -71.1(3)
O10 Eu O3 Si2 -125.7(3)
Li2 Eu O3 Si2 -170.2(5)
Li1 Eu O3 Si2 59.2(4)
Si1 Eu O3 Si2 16.3(3)
Si3 Eu O3 Si2 121.6(3)
Si4 Eu O3 Si2 159.5(3)
O1 Eu O3 Li2 -163.1(3)
O4 Eu O3 Li2 -95.6(4)
O6 Eu O3 Li2 -25.2(3)
Cl Eu O3 Li2 99.1(3)
O10 Eu O3 Li2 44.5(3)
Li1 Eu O3 Li2 -130.6(4)
Si1 Eu O3 Li2 -173.6(3)
Si3 Eu O3 Li2 -68.2(4)
Si2 Eu O3 Li2 170.2(5)
Si4 Eu O3 Li2 -30.3(3)
O5 Si3 O4 Li1 129.3(5)
C51 Si3 O4 Li1 8.9(6)
C61 Si3 O4 Li1 -110.6(5)
Eu Si3 O4 Li1 151.5(7)
O5 Si3 O4 Eu -22.2(4)
C51 Si3 O4 Eu -142.7(3)
C61 Si3 O4 Eu 97.9(3)
O7 Li1 O4 Si3 66.9(7)
O8 Li1 O4 Si3 -63.3(8)
O1 Li1 O4 Si3 -171.9(3)
Eu Li1 O4 Si3 -159.6(5)
O7 Li1 O4 Eu -133.6(5)
O8 Li1 O4 Eu 96.3(5)
O1 Li1 O4 Eu -12.3(4)
O1 Eu O4 Si3 169.0(3)
O3 Eu O4 Si3 98.4(3)
O6 Eu O4 Si3 30.7(3)
Cl Eu O4 Si3 -94.1(3)
O10 Eu O4 Si3 -13.1(4)
Li2 Eu O4 Si3 44.0(4)
Li1 Eu O4 Si3 157.8(5)
Si1 Eu O4 Si3 165.7(3)
Si2 Eu O4 Si3 125.8(3)
Si4 Eu O4 Si3 21.9(2)
O1 Eu O4 Li1 11.3(3)
O3 Eu O4 Li1 -59.4(4)
O6 Eu O4 Li1 -127.0(3)
Cl Eu O4 Li1 108.1(3)
O10 Eu O4 Li1 -170.9(4)
Li2 Eu O4 Li1 -113.7(4)
Si1 Eu O4 Li1 7.9(3)
Si3 Eu O4 Li1 -157.8(5)
Si2 Eu O4 Li1 -32.0(4)
Si4 Eu O4 Li1 -135.8(3)
O6 Si4 O5 Si3 8.6(5)
C81 Si4 O5 Si3 -114.6(4)
C71 Si4 O5 Si3 128.2(4)
Eu Si4 O5 Si3 14.9(4)
O4 Si3 O5 Si4 -4.9(5)
C51 Si3 O5 Si4 118.6(4)
C61 Si3 O5 Si4 -127.2(4)
Eu Si3 O5 Si4 -15.0(4)
O5 Si4 O6 Li2 179.1(6)
C81 Si4 O6 Li2 -59.7(6)
C71 Si4 O6 Li2 61.5(6)
Eu Si4 O6 Li2 165.5(8)
O5 Si4 O6 Eu 13.6(4)
C81 Si4 O6 Eu 134.8(3)
C71 Si4 O6 Eu -104.0(3)
O9 Li2 O6 Si4 18.4(11)
O3 Li2 O6 Si4 161.1(4)
O10 Li2 O6 Si4 -109.7(5)
Eu Li2 O6 Si4 -169.5(6)
O9 Li2 O6 Eu -172.2(7)
O3 Li2 O6 Eu -29.5(3)
O10 Li2 O6 Eu 59.8(3)
O1 Eu O6 Si4 -92.9(3)
O4 Eu O6 Si4 -25.7(3)
O3 Eu O6 Si4 -164.1(3)
Cl Eu O6 Si4 73.7(3)
O10 Eu O6 Si4 125.6(3)
Li2 Eu O6 Si4 170.7(5)
Li1 Eu O6 Si4 -57.6(4)
Si1 Eu O6 Si4 -120.0(3)
Si3 Eu O6 Si4 -15.4(3)
Si2 Eu O6 Si4 -159.0(3)
O1 Eu O6 Li2 96.4(4)
O4 Eu O6 Li2 163.6(3)
O3 Eu O6 Li2 25.2(3)
Cl Eu O6 Li2 -97.0(3)
O10 Eu O6 Li2 -45.0(3)
Li1 Eu O6 Li2 131.7(4)
Si1 Eu O6 Li2 69.3(4)
Si3 Eu O6 Li2 174.0(3)
Si2 Eu O6 Li2 30.3(3)
Si4 Eu O6 Li2 -170.7(5)
O8 Li1 O7 C101 177.2(6)
O4 Li1 O7 C101 48.7(9)
O1 Li1 O7 C101 -56.4(9)
Eu Li1 O7 C101 -3.2(12)
O8 Li1 O7 C104 6.3(11)
O4 Li1 O7 C104 -122.2(7)
O1 Li1 O7 C104 132.7(7)
Eu Li1 O7 C104 -174.1(6)
O7 Li1 O8 C94 -6.0(12)
O4 Li1 O8 C94 125.5(8)
O1 Li1 O8 C94 -137.7(8)
Eu Li1 O8 C94 174.2(7)
O7 Li1 O8 C91 175.5(8)
O4 Li1 O8 C91 -52.9(10)
O1 Li1 O8 C91 43.8(10)
Eu Li1 O8 C91 -4.2(9)
O6 Li2 O9 C111 162.3(8)
O3 Li2 O9 C111 30.3(12)
O10 Li2 O9 C111 -84.2(9)
Eu Li2 O9 C111 95(4)
O6 Li2 O9 C114 -9.1(11)
O3 Li2 O9 C114 -141.1(8)
O10 Li2 O9 C114 104.5(8)
Eu Li2 O9 C114 -76(4)
O9 Li2 O10 C124 66.6(8)
O6 Li2 O10 C124 -161.5(6)
O3 Li2 O10 C124 -65.7(7)
Eu Li2 O10 C124 -113.3(6)
O9 Li2 O10 C121 -71.6(8)
O6 Li2 O10 C121 60.3(7)
O3 Li2 O10 C121 156.1(6)
Eu Li2 O10 C121 108.5(6)
O9 Li2 O10 Eu 179.9(5)
O6 Li2 O10 Eu -48.2(3)
O3 Li2 O10 Eu 47.6(3)
O1 Eu O10 C124 22.0(6)
O4 Eu O10 C124 -154.6(4)
O3 Eu O10 C124 70.5(5)
O6 Eu O10 C124 156.7(5)
Cl Eu O10 C124 -64.9(5)
Li2 Eu O10 C124 113.3(5)
Li1 Eu O10 C124 124(3)
Si1 Eu O10 C124 26.8(5)
Si3 Eu O10 C124 -159.7(4)
Si2 Eu O10 C124 54.4(5)
Si4 Eu O10 C124 172.4(5)
O1 Eu O10 C121 152.7(4)
O4 Eu O10 C121 -23.9(6)
O3 Eu O10 C121 -158.8(5)
O6 Eu O10 C121 -72.6(5)
Cl Eu O10 C121 65.8(5)
Li2 Eu O10 C121 -115.9(5)
Li1 Eu O10 C121 -105(3)
Si1 Eu O10 C121 157.5(4)
Si3 Eu O10 C121 -28.9(5)
Si2 Eu O10 C121 -174.9(5)
Si4 Eu O10 C121 -56.9(4)
O1 Eu O10 Li2 -91.4(3)
O4 Eu O10 Li2 92.0(3)
O3 Eu O10 Li2 -42.9(3)
O6 Eu O10 Li2 43.3(3)
Cl Eu O10 Li2 -178.2(3)
Li1 Eu O10 Li2 11(3)
Si1 Eu O10 Li2 -86.5(3)
Si3 Eu O10 Li2 87.0(3)
Si2 Eu O10 Li2 -58.9(3)
Si4 Eu O10 Li2 59.1(3)
O1 Si1 C11 C16 -113.4(6)
O2 Si1 C11 C16 8.5(6)
C21 Si1 C11 C16 124.1(6)
Eu Si1 C11 C16 -90.9(6)
O1 Si1 C11 C12 66.8(5)
O2 Si1 C11 C12 -171.3(4)
C21 Si1 C11 C12 -55.8(5)
Eu Si1 C11 C12 89.2(5)
C16 C11 C12 C13 -0.7(9)
Si1 C11 C12 C13 179.1(5)
C11 C12 C13 C14 0.4(10)
C12 C13 C14 C15 0.1(12)
C13 C14 C15 C16 -0.2(13)
C12 C11 C16 C15 0.6(11)
Si1 C11 C16 C15 -179.3(6)
C14 C15 C16 C11 -0.1(13)
O1 Si1 C21 C26 21.8(6)
O2 Si1 C21 C26 -99.5(6)
C11 Si1 C21 C26 145.3(5)
Eu Si1 C21 C26 -7.7(6)
O1 Si1 C21 C22 -158.0(5)
O2 Si1 C21 C22 80.7(6)
C11 Si1 C21 C22 -34.5(6)
Eu Si1 C21 C22 172.5(5)
C26 C21 C22 C23 -0.7(10)
Si1 C21 C22 C23 179.1(6)
C21 C22 C23 C24 1.2(12)
C22 C23 C24 C25 -0.6(12)
C23 C24 C25 C26 -0.4(11)
C24 C25 C26 C21 0.9(11)
C22 C21 C26 C25 -0.4(10)
Si1 C21 C26 C25 179.9(5)
O3 Si2 C31 C32 6.2(6)
O2 Si2 C31 C32 -116.8(6)
C41 Si2 C31 C32 127.5(6)
Eu Si2 C31 C32 -19.4(7)
O3 Si2 C31 C36 -177.9(5)
O2 Si2 C31 C36 59.1(6)
C41 Si2 C31 C36 -56.6(6)
Eu Si2 C31 C36 156.5(4)
C36 C31 C32 C33 1.2(10)
Si2 C31 C32 C33 177.2(5)
C31 C32 C33 C34 -0.1(11)
C32 C33 C34 C35 -0.3(12)
C33 C34 C35 C36 -0.3(12)
C34 C35 C36 C31 1.4(11)
C32 C31 C36 C35 -1.9(10)
Si2 C31 C36 C35 -177.9(6)
O3 Si2 C41 C42 -88.2(5)
O2 Si2 C41 C42 32.9(6)
C31 Si2 C41 C42 149.1(5)
Eu Si2 C41 C42 -58.0(5)
O3 Si2 C41 C46 82.3(5)
O2 Si2 C41 C46 -156.6(5)
C31 Si2 C41 C46 -40.3(6)
Eu Si2 C41 C46 112.5(5)
C46 C41 C42 C43 -3.2(10)
Si2 C41 C42 C43 167.7(6)
C41 C42 C43 C44 2.1(11)
C42 C43 C44 C45 -0.5(12)
C43 C44 C45 C46 0.0(11)
C44 C45 C46 C41 -1.2(10)
C42 C41 C46 C45 2.7(9)
Si2 C41 C46 C45 -168.3(5)
O4 Si3 C51 C52 -77.1(5)
O5 Si3 C51 C52 160.2(5)
C61 Si3 C51 C52 45.1(6)
Eu Si3 C51 C52 -99.7(5)
O4 Si3 C51 C56 102.2(5)
O5 Si3 C51 C56 -20.5(5)
C61 Si3 C51 C56 -135.5(5)
Eu Si3 C51 C56 79.6(5)
C56 C51 C52 C53 0.9(10)
Si3 C51 C52 C53 -179.7(5)
C51 C52 C53 C54 -1.3(11)
C52 C53 C54 C55 0.3(11)
C53 C54 C55 C56 1.2(11)
C54 C55 C56 C51 -1.6(11)
C52 C51 C56 C55 0.6(9)
Si3 C51 C56 C55 -178.8(5)
O4 Si3 C61 C62 162.5(5)
O5 Si3 C61 C62 -75.3(6)
C51 Si3 C61 C62 39.5(6)
Eu Si3 C61 C62 -167.7(5)
O4 Si3 C61 C66 -18.1(6)
O5 Si3 C61 C66 104.1(6)
C51 Si3 C61 C66 -141.2(6)
Eu Si3 C61 C66 11.7(6)
C66 C61 C62 C63 2.8(11)
Si3 C61 C62 C63 -177.8(6)
C61 C62 C63 C64 -3.8(13)
C62 C63 C64 C65 2.1(13)
C63 C64 C65 C66 0.3(12)
C64 C65 C66 C61 -1.3(11)
C62 C61 C66 C65 -0.2(11)
Si3 C61 C66 C65 -179.7(5)
O6 Si4 C71 C76 -77.3(5)
O5 Si4 C71 C76 162.0(5)
C81 Si4 C71 C76 45.4(6)
Eu Si4 C71 C76 -107.0(5)
O6 Si4 C71 C72 95.5(5)
O5 Si4 C71 C72 -25.2(6)
C81 Si4 C71 C72 -141.7(5)
Eu Si4 C71 C72 65.9(5)
C76 C71 C72 C73 3.7(9)
Si4 C71 C72 C73 -169.4(5)
C71 C72 C73 C74 -2.3(10)
C72 C73 C74 C75 0.0(11)
C73 C74 C75 C76 0.8(10)
C74 C75 C76 C71 0.7(10)
C72 C71 C76 C75 -2.9(9)
Si4 C71 C76 C75 170.2(5)
O6 Si4 C81 C82 -14.9(6)
O5 Si4 C81 C82 108.1(5)
C71 Si4 C81 C82 -136.5(5)
Eu Si4 C81 C82 10.3(6)
O6 Si4 C81 C86 166.7(5)
O5 Si4 C81 C86 -70.2(5)
C71 Si4 C81 C86 45.2(6)
Eu Si4 C81 C86 -168.0(4)
C86 C81 C82 C83 -1.5(10)
Si4 C81 C82 C83 -179.9(5)
C81 C82 C83 C84 1.1(11)
C82 C83 C84 C85 -0.2(12)
C83 C84 C85 C86 -0.3(12)
C84 C85 C86 C81 -0.1(11)
C82 C81 C86 C85 1.0(10)
Si4 C81 C86 C85 179.4(5)
C94 O8 C91 C92 5.1(14)
Li1 O8 C91 C92 -176.1(11)
O8 C91 C92 C93 -14(2)
C91 C92 C93 C94 17.0(19)
C91 O8 C94 C93 4.9(11)
Li1 O8 C94 C93 -173.6(8)
C92 C93 C94 O8 -13.8(15)
C104 O7 C101 C102 -7.3(8)
Li1 O7 C101 C102 -179.9(7)
O7 C101 C102 C103 26.4(9)
C101 C102 C103 C104 -34.8(9)
C101 O7 C104 C103 -15.5(9)
Li1 O7 C104 C103 156.3(8)
C102 C103 C104 O7 31.0(9)
C114 O9 C111 C112 -14.0(12)
Li2 O9 C111 C112 173.4(8)
O9 C111 C112 C113 34.9(12)
C111 C112 C113 C114 -41.8(11)
C111 O9 C114 C113 -12.3(10)
Li2 O9 C114 C113 160.2(7)
C112 C113 C114 O9 34.4(10)
C124 O10 C121 C122 1.1(11)
Li2 O10 C121 C122 143.3(9)
Eu O10 C121 C122 -134.8(8)
O10 C121 C122 C123 -20.8(13)
C121 C122 C123 C124 31.4(13)
C121 O10 C124 C123 18.2(10)
Li2 O10 C124 C123 -124.9(8)
Eu O10 C124 C123 152.1(7)
C122 C123 C124 O10 -30.1(11)
C134 O11 C131 C132 25.6(17)
O11 C131 C132 C133 -15(2)
C131 C132 C133 C134 -1.2(17)
C131 O11 C134 C133 -26.0(13)
C132 C133 C134 O11 16.7(14)
